data_1548033
loop_
_publ_author_name
'Pei-Qin Liao'
'Wei-Xiong Zhang'
'Jie-Peng Zhang'
'Xiao-Ming Chen'

_publ_section_title
;
 Efficient purification of ethene by an ethane-trapping metal-organic
 framework
;
_journal_name_full 'Nature Communications'
_journal_page_first 8697
_journal_paper_doi 10.1038/ncomms9697
_journal_volume 6
_journal_year 2015
_chemical_formula_sum 'C5 H6 N8 Zn'
_chemical_formula_weight 243.55
_space_group_IT_number 152
_symmetry_cell_setting trigonal
_symmetry_space_group_name_Hall 'P 31 2"'
_symmetry_space_group_name_H-M 'P 31 2 1'
_atom_sites_solution_hydrogens geom
_atom_sites_solution_primary direct
_atom_sites_solution_secondary difmap
_cell_angle_alpha 90.00
_cell_angle_beta 90.00
_cell_angle_gamma 120.00
_cell_formula_units_Z 6
_cell_length_a 9.6963(15)
_cell_length_b 9.6963(15)
_cell_length_c 20.126(3)
_cell_measurement_temperature 195(2)
_cell_volume 1638.7(4)
_computing_structure_refinement 'SHELXL-97 (Sheldrick, 1997)'
_computing_structure_solution 'SHELXS-97 (Sheldrick, 1990)'
_diffrn_ambient_temperature 195(2)
_diffrn_measured_fraction_theta_full 0.997
_diffrn_measured_fraction_theta_max 0.997
_diffrn_measurement_device_type 'XtaLAB P300DS'
_diffrn_measurement_method '/w scan'
_diffrn_radiation_monochromator graphite
_diffrn_radiation_source 'fine-focus sealed tube'
_diffrn_radiation_type MoK\a
_diffrn_radiation_wavelength 0.71073
_diffrn_reflns_av_R_equivalents 0.0192
_diffrn_reflns_av_sigmaI/netI 0.0280
_diffrn_reflns_limit_h_max 11
_diffrn_reflns_limit_h_min -11
_diffrn_reflns_limit_k_max 11
_diffrn_reflns_limit_k_min -10
_diffrn_reflns_limit_l_max 24
_diffrn_reflns_limit_l_min -22
_diffrn_reflns_number 8918
_diffrn_reflns_theta_full 26.00
_diffrn_reflns_theta_max 26.00
_diffrn_reflns_theta_min 3.04
_exptl_absorpt_coefficient_mu 2.225
_exptl_absorpt_correction_T_max 0.6286
_exptl_absorpt_correction_T_min 0.5271
_exptl_absorpt_correction_type multi-scan
_exptl_absorpt_process_details 'REQAB; Jacobson, 1998'
_exptl_crystal_colour Colorless
_exptl_crystal_density_diffrn 1.481
_exptl_crystal_density_method 'not measured'
_exptl_crystal_description Block
_exptl_crystal_F_000 732
_exptl_crystal_size_max 0.33
_exptl_crystal_size_mid 0.28
_exptl_crystal_size_min 0.23
_refine_diff_density_max 0.293
_refine_diff_density_min -0.249
_refine_diff_density_rms 0.050
_refine_ls_abs_structure_details 'Flack H D (1983), Acta Cryst. A39, 876-881'
_refine_ls_abs_structure_Flack 0.004(11)
_refine_ls_extinction_method none
_refine_ls_goodness_of_fit_ref 1.003
_refine_ls_hydrogen_treatment mixed
_refine_ls_matrix_type full
_refine_ls_number_parameters 139
_refine_ls_number_reflns 2129
_refine_ls_number_restraints 0
_refine_ls_restrained_S_all 1.003
_refine_ls_R_factor_all 0.0190
_refine_ls_R_factor_gt 0.0186
_refine_ls_shift/su_max 0.001
_refine_ls_shift/su_mean 0.000
_refine_ls_structure_factor_coef Fsqd
_refine_ls_weighting_details 'calc w=1/[\s^2^(Fo^2^)+(0.0291P)^2^+0.2113P] where P=(Fo^2^+2Fc^2^)/3'
_refine_ls_weighting_scheme calc
_refine_ls_wR_factor_gt 0.0489
_refine_ls_wR_factor_ref 0.0491
_reflns_number_gt 2090
_reflns_number_total 2129
_reflns_threshold_expression >2sigma(I)
_cod_data_source_file ncomms9697-s3.cif
_cod_data_source_block MAF-49
_cod_depositor_comments
;
The following automatic conversions were performed:

'_symmetry_cell_setting' value 'Trigonal' changed to 'trigonal'
according to the built-in table from CIF Core dictionary named
'cif_core.dic' version 2.4.1 from 2010-06-29.

Automatic conversion script
Id: cif_fix_values 5376 2017-05-30 11:51:03Z andrius 
;
_cod_original_sg_symbol_H-M P3121
_cod_database_code 1548033

loop_
_symmetry_equiv_pos_as_xyz
'x, y, z'
'-y, x-y, z+1/3'
'-x+y, -x, z+2/3'
'y, x, -z'
'x-y, -y, -z+2/3'
'-x, -x+y, -z+1/3'

loop_
_atom_site_label
_atom_site_type_symbol
_atom_site_fract_x
_atom_site_fract_y
_atom_site_fract_z
_atom_site_U_iso_or_equiv
_atom_site_adp_type
_atom_site_occupancy
_atom_site_symmetry_multiplicity
_atom_site_calc_flag
_atom_site_refinement_flags
_atom_site_disorder_assembly
_atom_site_disorder_group
Zn1 Zn -0.05813(3) 0.50966(3) 0.416759(10) 0.01527(7) Uani 1 1 d . . .
N1 N 0.3541(2) 0.8398(2) 0.51145(8) 0.0188(4) Uani 1 1 d . . .
N2 N 0.4138(2) 0.8209(2) 0.45087(8) 0.0209(4) Uani 1 1 d . . .
N3 N 0.1481(2) 0.6894(2) 0.44728(8) 0.0178(4) Uani 1 1 d . . .
N4 N 0.0934(2) 0.7556(2) 0.55494(9) 0.0225(4) Uani 1 1 d . . .
H41 H 0.010(3) 0.670(3) 0.5560(11) 0.027(7) Uiso 1 1 d . . .
H42 H 0.140(3) 0.801(3) 0.5935(13) 0.029(7) Uiso 1 1 d . . .
N5 N -0.2008(2) 0.5791(2) 0.37723(8) 0.0200(4) Uani 1 1 d . . .
N6 N -0.3931(2) 0.5697(2) 0.31586(8) 0.0198(4) Uani 1 1 d . . .
N7 N -0.3095(3) 0.7228(2) 0.34212(9) 0.0235(4) Uani 1 1 d . . .
N8 N -0.0844(3) 0.8502(3) 0.41315(13) 0.0424(7) Uani 1 1 d . . .
H81 H -0.0647 0.8373 0.4555 0.051 Uiso 1 1 d R . .
H82 H -0.085(5) 0.927(5) 0.4109(15) 0.062(12) Uiso 1 1 d . . .
C1 C 0.1969(3) 0.7603(3) 0.50748(9) 0.0175(5) Uani 1 1 d . . .
C2 C 0.2881(3) 0.7313(3) 0.41569(10) 0.0180(4) Uani 1 1 d . . .
C3 C 0.2988(3) 0.6828(3) 0.34543(9) 0.0221(5) Uani 1 1 d . . .
H31 H 0.2793 0.7504 0.3144 0.026 Uiso 1 1 calc R . .
H32 H 0.4085 0.7041 0.3375 0.026 Uiso 1 1 calc R . .
C4 C -0.3271(3) 0.4883(3) 0.33705(9) 0.0166(4) Uani 1 1 d . . .
C5 C -0.1978(3) 0.7208(3) 0.37865(11) 0.0233(5) Uani 1 1 d . . .

loop_
_atom_site_aniso_label
_atom_site_aniso_U_11
_atom_site_aniso_U_22
_atom_site_aniso_U_33
_atom_site_aniso_U_23
_atom_site_aniso_U_13
_atom_site_aniso_U_12
Zn1 0.01417(13) 0.01546(14) 0.01573(11) -0.00073(9) -0.00013(9) 0.00707(12)
N1 0.0154(10) 0.0182(10) 0.0197(8) -0.0046(7) -0.0004(7) 0.0059(9)
N2 0.0177(10) 0.0219(10) 0.0199(9) -0.0053(8) 0.0026(7) 0.0074(9)
N3 0.0156(10) 0.0168(10) 0.0198(8) -0.0031(7) -0.0001(7) 0.0071(8)
N4 0.0167(10) 0.0226(11) 0.0217(9) -0.0057(8) 0.0008(7) 0.0049(9)
N5 0.0216(10) 0.0190(10) 0.0210(8) -0.0044(7) -0.0082(7) 0.0112(9)
N6 0.0230(10) 0.0168(11) 0.0213(8) -0.0040(8) -0.0053(7) 0.0112(9)
N7 0.0271(12) 0.0171(10) 0.0284(9) -0.0063(8) -0.0105(9) 0.0126(9)
N8 0.0521(17) 0.0242(13) 0.0547(14) -0.0183(11) -0.0334(13) 0.0219(12)
C1 0.0192(12) 0.0140(12) 0.0201(10) -0.0017(8) -0.0014(8) 0.0088(9)
C2 0.0185(11) 0.0147(11) 0.0179(9) -0.0012(8) 0.0033(8) 0.0061(9)
C3 0.0218(12) 0.0186(12) 0.0194(10) -0.0043(9) 0.0041(8) 0.0053(11)
C4 0.0184(12) 0.0172(11) 0.0145(9) -0.0019(7) -0.0015(8) 0.0092(10)
C5 0.0272(14) 0.0192(12) 0.0258(10) -0.0073(9) -0.0084(10) 0.0134(11)

loop_
_atom_type_symbol
_atom_type_description
_atom_type_scat_dispersion_real
_atom_type_scat_dispersion_imag
_atom_type_scat_source
C C 0.0033 0.0016 'International Tables Vol C Tables 4.2.6.8 and 6.1.1.4'
H H 0.0000 0.0000 'International Tables Vol C Tables 4.2.6.8 and 6.1.1.4'
N N 0.0061 0.0033 'International Tables Vol C Tables 4.2.6.8 and 6.1.1.4'
Zn Zn 0.2839 1.4301 'International Tables Vol C Tables 4.2.6.8 and 6.1.1.4'

loop_
_geom_angle_atom_site_label_1
_geom_angle_atom_site_label_2
_geom_angle_atom_site_label_3
_geom_angle
_geom_angle_site_symmetry_1
_geom_angle_site_symmetry_3
N1 Zn1 N6 110.43(8) 4_456 5_665
N1 Zn1 N3 110.31(7) 4_456 .
N6 Zn1 N3 95.01(8) 5_665 .
N1 Zn1 N5 112.77(8) 4_456 .
N6 Zn1 N5 113.81(7) 5_665 .
N3 Zn1 N5 113.23(8) . .
C1 N1 N2 107.62(16) . .
C1 N1 Zn1 135.23(15) . 4_566
N2 N1 Zn1 116.29(13) . 4_566
C2 N2 N1 104.54(17) . .
C1 N3 C2 102.86(18) . .
C1 N3 Zn1 131.72(15) . .
C2 N3 Zn1 122.28(14) . .
C5 N5 C4 102.98(18) . .
C5 N5 Zn1 131.95(16) . .
C4 N5 Zn1 124.99(15) . .
C4 N6 N7 108.63(17) . .
C4 N6 Zn1 124.35(15) . 5_565
N7 N6 Zn1 126.72(14) . 5_565
C5 N7 N6 103.93(18) . .
N1 C1 N3 110.96(18) . .
N1 C1 N4 126.10(19) . .
N3 C1 N4 122.8(2) . .
N2 C2 N3 114.02(18) . .
N2 C2 C3 122.13(19) . .
N3 C2 C3 123.83(19) . .
C4 C3 C2 114.61(17) 5_665 .
N6 C4 N5 110.82(19) . .
N6 C4 C3 125.27(19) . 5_565
N5 C4 C3 123.89(19) . 5_565
N7 C5 N5 113.6(2) . .
N7 C5 N8 123.8(2) . .
N5 C5 N8 122.5(2) . .

loop_
_geom_bond_atom_site_label_1
_geom_bond_atom_site_label_2
_geom_bond_distance
_geom_bond_site_symmetry_2
Zn1 N1 1.9622(17) 4_456
Zn1 N6 1.9800(18) 5_665
Zn1 N3 1.9821(18) .
Zn1 N5 1.9830(18) .
N1 C1 1.322(3) .
N1 N2 1.401(2) .
N1 Zn1 1.9622(17) 4_566
N2 C2 1.297(3) .
N3 C1 1.356(2) .
N3 C2 1.364(3) .
N4 C1 1.370(3) .
N5 C5 1.359(3) .
N5 C4 1.361(3) .
N6 C4 1.311(3) .
N6 N7 1.392(3) .
N6 Zn1 1.9800(18) 5_565
N7 C5 1.317(3) .
N8 C5 1.373(3) .
C2 C3 1.510(3) .
C3 C4 1.497(3) 5_665
C4 C3 1.497(3) 5_565
